data_2226226
loop_
_publ_author_name
'Zhu, Hualing'
'Shi, Jun'
'Wei, Zhen'
'Dai, Ronghua'
'Zhang, Xin'

_publ_section_title
;
 Methyl
 2-{1-[(<i>Z</i>)-3-methyl-5-oxo-1-phenyl-4,5-dihydro-1<i>H</i>-pyrazol-4-ylidene]ethylamino}-3-phenylpropanoate
;
_journal_coeditor_code LX2128
_journal_issue 6
_journal_name_full 'Acta Crystallographica Section E'
_journal_page_first o1352
_journal_paper_doi 10.1107/S1600536810017241
_journal_volume 66
_journal_year 2010
_chemical_formula_iupac 'C22 H23 N3 O3'
_chemical_formula_moiety 'C22 H23 N3 O3'
_chemical_formula_sum 'C22 H23 N3 O3'
_chemical_formula_weight 377.43
_chemical_name_systematic
;
Methyl 2-{1-[(<i>Z</i>)-3-methyl-5-oxo-1-phenyl-4,5-dihydro-1<i>H</i>-pyrazol-
4-ylidene]ethylamino}-3-phenylpropanoate
;
_space_group_IT_number 4
_symmetry_cell_setting monoclinic
_symmetry_space_group_name_Hall 'P 2yb'
_symmetry_space_group_name_H-M 'P 1 21 1'
_atom_sites_solution_hydrogens difmap
_atom_sites_solution_primary direct
_atom_sites_solution_secondary difmap
_audit_creation_method SHELXL-97
_cell_angle_alpha 90.00
_cell_angle_beta 92.718(2)
_cell_angle_gamma 90.00
_cell_formula_units_Z 2
_cell_length_a 10.9400(10)
_cell_length_b 7.2105(7)
_cell_length_c 12.8670(10)
_cell_measurement_reflns_used 1220
_cell_measurement_temperature 296(2)
_cell_measurement_theta_max 22.35
_cell_measurement_theta_min 3.17
_cell_volume 1013.84(16)
_computing_cell_refinement 'SAINT (Bruker, 1999)'
_computing_data_collection 'SMART (Bruker, 1999)'
_computing_data_reduction 'SAINT (Bruker, 1999)'
_computing_molecular_graphics 'ORTEP-3 (Farrugia, 1997)'
_computing_publication_material 'SHELXL97 (Sheldrick, 2008)'
_computing_structure_refinement 'SHELXL97 (Sheldrick, 2008)'
_computing_structure_solution 'SHELXS97 (Sheldrick, 2008)'
_diffrn_ambient_temperature 296(2)
_diffrn_detector_area_resol_mean 10.0
_diffrn_measured_fraction_theta_full 0.993
_diffrn_measured_fraction_theta_max 0.993
_diffrn_measurement_device_type 'Bruker SMART CCD area-detector'
_diffrn_measurement_method '\f and \w scans'
_diffrn_radiation_monochromator graphite
_diffrn_radiation_source 'fine-focus sealed tube'
_diffrn_radiation_type MoK\a
_diffrn_radiation_wavelength 0.71073
_diffrn_reflns_av_R_equivalents 0.0280
_diffrn_reflns_av_sigmaI/netI 0.0396
_diffrn_reflns_limit_h_max 11
_diffrn_reflns_limit_h_min -13
_diffrn_reflns_limit_k_max 9
_diffrn_reflns_limit_k_min -9
_diffrn_reflns_limit_l_max 16
_diffrn_reflns_limit_l_min -13
_diffrn_reflns_number 6036
_diffrn_reflns_theta_full 26.98
_diffrn_reflns_theta_max 26.98
_diffrn_reflns_theta_min 1.58
_exptl_absorpt_coefficient_mu 0.084
_exptl_absorpt_correction_T_max 0.988
_exptl_absorpt_correction_T_min 0.977
_exptl_absorpt_correction_type multi-scan
_exptl_absorpt_process_details '(SADABS; Sheldrick, 2000\\bbr00)'
_exptl_crystal_colour colorless
_exptl_crystal_density_diffrn 1.236
_exptl_crystal_density_method 'not measured'
_exptl_crystal_description block
_exptl_crystal_F_000 400
_exptl_crystal_size_max 0.28
_exptl_crystal_size_mid 0.12
_exptl_crystal_size_min 0.10
_refine_diff_density_max 0.080
_refine_diff_density_min -0.158
_refine_ls_extinction_method none
_refine_ls_goodness_of_fit_ref 1.013
_refine_ls_hydrogen_treatment constr
_refine_ls_matrix_type full
_refine_ls_number_parameters 256
_refine_ls_number_reflns 2366
_refine_ls_number_restraints 1
_refine_ls_restrained_S_all 1.013
_refine_ls_R_factor_all 0.1018
_refine_ls_R_factor_gt 0.0365
_refine_ls_shift/su_max 0.001
_refine_ls_shift/su_max_lt 0.001
_refine_ls_shift/su_mean 0.000
_refine_ls_structure_factor_coef Fsqd
_refine_ls_weighting_details 'calc w=1/[\s^2^(Fo^2^)+(0.0409P)^2^+0.0000P] where P=(Fo^2^+2Fc^2^)/3'
_refine_ls_weighting_scheme calc
_refine_ls_wR_factor_gt 0.0740
_refine_ls_wR_factor_ref 0.0958
_reflns_number_gt 1239
_reflns_number_total 2366
_reflns_threshold_expression I>2\s(I)
_cod_data_source_file lx2128.cif
_cod_data_source_block I
_cod_depositor_comments
;
The following automatic conversions were performed:
'_exptl_absorpt_correction_type' value 'Multi-scan' changed to
'multi-scan' according to
'/home/saulius/struct/CIF-dictionaries/cif_core.dic' dictionary named
'cif_core.dic' version 2.4.1 from 2010-06-29.

Automatic conversion script
Id: cif_fix_enum 1527 2010-12-29 10:47:43Z saulius 
;
_cod_original_sg_symbol_H-M 'P 21'
_cod_database_code 2226226
_cod_database_fobs_code 2226226

loop_
_symmetry_equiv_pos_as_xyz
'x, y, z'
'-x, y+1/2, -z'

loop_
_atom_site_type_symbol
_atom_site_label
_atom_site_fract_x
_atom_site_fract_y
_atom_site_fract_z
_atom_site_U_iso_or_equiv
_atom_site_adp_type
_atom_site_calc_flag
_atom_site_refinement_flags
_atom_site_occupancy
_atom_site_disorder_assembly
_atom_site_disorder_group
O O1 0.69537(16) 0.7004(4) 0.63222(13) 0.0812(6) Uani d . 1 . .
O O2 0.9385(2) 0.5317(4) 0.4573(2) 0.0951(8) Uani d . 1 . .
O O3 0.9296(2) 0.4530(3) 0.28897(18) 0.0818(7) Uani d . 1 . .
N N1 0.49129(18) 0.7209(4) 0.67625(16) 0.0594(6) Uani d . 1 . .
N N2 0.37536(19) 0.7237(4) 0.62394(18) 0.0662(6) Uani d . 1 . .
N N3 0.7085(2) 0.6887(4) 0.42371(17) 0.0681(7) Uani d . 1 . .
H H3 0.7408 0.6814 0.4858 0.082 Uiso calc R 1 . .
C C1 0.3903(3) 0.7353(6) 0.8383(2) 0.0798(10) Uani d . 1 . .
H H1 0.3156 0.7472 0.8012 0.096 Uiso calc R 1 . .
C C2 0.3948(4) 0.7310(7) 0.9457(3) 0.1043(12) Uani d . 1 . .
H H2 0.3226 0.7392 0.9809 0.125 Uiso calc R 1 . .
C C3 0.5037(5) 0.7148(8) 1.0007(3) 0.1151(14) Uani d . 1 . .
H H3A 0.5060 0.7114 1.0730 0.138 Uiso calc R 1 . .
C C4 0.6103(3) 0.7035(8) 0.9487(2) 0.1075(13) Uani d . 1 . .
H H4 0.6849 0.6941 0.9860 0.129 Uiso calc R 1 . .
C C5 0.6072(3) 0.7060(6) 0.8416(2) 0.0853(10) Uani d . 1 . .
H H5 0.6794 0.6971 0.8066 0.102 Uiso calc R 1 . .
C C6 0.4968(3) 0.7219(5) 0.7866(2) 0.0626(7) Uani d . 1 . .
C C7 0.5836(2) 0.7091(5) 0.6073(2) 0.0608(7) Uani d . 1 . .
C C8 0.5237(2) 0.7100(5) 0.5063(2) 0.0534(6) Uani d . 1 . .
C C9 0.3959(2) 0.7185(5) 0.5250(2) 0.0595(7) Uani d . 1 . .
C C10 0.2866(2) 0.7155(6) 0.4494(2) 0.0834(10) Uani d . 1 . .
H H10A 0.2130 0.7153 0.4871 0.125 Uiso calc R 1 . .
H H10B 0.2892 0.6059 0.4072 0.125 Uiso calc R 1 . .
H H10C 0.2880 0.8233 0.4056 0.125 Uiso calc R 1 . .
C C11 0.5879(2) 0.7059(5) 0.4158(2) 0.0563(7) Uani d . 1 . .
C C12 0.5269(2) 0.7185(6) 0.3096(2) 0.0727(8) Uani d . 1 . .
H H12A 0.5209 0.5969 0.2794 0.109 Uiso calc R 1 . .
H H12B 0.5741 0.7971 0.2666 0.109 Uiso calc R 1 . .
H H12C 0.4463 0.7697 0.3146 0.109 Uiso calc R 1 . .
C C13 0.7929(2) 0.6804(5) 0.3398(2) 0.0646(8) Uani d . 1 . .
H H13 0.7495 0.6375 0.2759 0.077 Uiso calc R 1 . .
C C14 0.8937(3) 0.5450(5) 0.3710(3) 0.0677(9) Uani d . 1 . .
C C15 1.0389(3) 0.3383(6) 0.3056(3) 0.1081(14) Uani d . 1 . .
H H15A 1.0281 0.2559 0.3631 0.162 Uiso calc R 1 . .
H H15B 1.1086 0.4164 0.3206 0.162 Uiso calc R 1 . .
H H15C 1.0518 0.2670 0.2441 0.162 Uiso calc R 1 . .
C C16 0.8488(3) 0.8723(5) 0.3216(3) 0.0724(9) Uani d . 1 . .
H H16A 0.7833 0.9626 0.3131 0.087 Uiso calc R 1 . .
H H16B 0.8991 0.9071 0.3826 0.087 Uiso calc R 1 . .
C C17 0.9252(3) 0.8793(4) 0.2280(3) 0.0645(8) Uani d . 1 . .
C C18 1.0502(3) 0.8632(5) 0.2357(3) 0.0886(11) Uani d . 1 . .
H H18 1.0890 0.8466 0.3009 0.106 Uiso calc R 1 . .
C C19 1.1202(4) 0.8709(6) 0.1491(5) 0.1149(16) Uani d . 1 . .
H H19 1.2049 0.8596 0.1561 0.138 Uiso calc R 1 . .
C C20 1.0639(5) 0.8953(7) 0.0535(4) 0.1186(16) Uani d . 1 . .
H H20 1.1104 0.9008 -0.0051 0.142 Uiso calc R 1 . .
C C21 0.9411(5) 0.9114(7) 0.0431(3) 0.1104(14) Uani d . 1 . .
H H21 0.9030 0.9288 -0.0223 0.133 Uiso calc R 1 . .
C C22 0.8718(3) 0.9019(5) 0.1308(3) 0.0847(11) Uani d . 1 . .
H H22 0.7871 0.9111 0.1231 0.102 Uiso calc R 1 . .

loop_
_atom_site_aniso_label
_atom_site_aniso_U_11
_atom_site_aniso_U_22
_atom_site_aniso_U_33
_atom_site_aniso_U_12
_atom_site_aniso_U_13
_atom_site_aniso_U_23
O1 0.0527(12) 0.1241(19) 0.0665(13) -0.0042(16) -0.0012(9) 0.0002(17)
O2 0.0909(17) 0.113(2) 0.0801(18) 0.0257(16) -0.0114(13) 0.0023(16)
O3 0.0824(16) 0.0755(15) 0.0886(19) 0.0130(13) 0.0146(13) -0.0103(14)
N1 0.0538(13) 0.0666(16) 0.0580(15) -0.0033(16) 0.0047(11) 0.0003(17)
N2 0.0544(14) 0.0725(17) 0.0719(16) 0.0014(15) 0.0045(12) 0.0012(19)
N3 0.0611(15) 0.088(2) 0.0548(14) 0.0066(16) 0.0041(11) 0.0009(17)
C1 0.077(2) 0.092(3) 0.071(2) 0.000(2) 0.0145(16) -0.010(2)
C2 0.113(3) 0.128(4) 0.075(3) 0.004(3) 0.029(2) -0.012(3)
C3 0.138(3) 0.148(4) 0.060(2) 0.007(4) 0.009(2) -0.007(3)
C4 0.105(3) 0.150(4) 0.066(2) -0.003(4) -0.004(2) 0.002(4)
C5 0.076(2) 0.115(3) 0.064(2) -0.001(3) 0.0007(16) 0.001(3)
C6 0.0731(19) 0.0571(18) 0.0586(19) -0.0032(19) 0.0125(15) -0.001(2)
C7 0.0567(18) 0.0596(19) 0.0664(18) -0.001(2) 0.0063(15) 0.001(2)
C8 0.0504(15) 0.0552(17) 0.0546(16) -0.0013(17) 0.0036(13) 0.001(2)
C9 0.0558(17) 0.0545(17) 0.0681(19) -0.0005(18) 0.0007(13) 0.002(2)
C10 0.0553(17) 0.110(3) 0.084(2) 0.002(2) -0.0061(14) -0.004(3)
C11 0.0563(18) 0.0512(17) 0.0609(18) -0.0009(18) -0.0023(13) 0.000(2)
C12 0.0757(19) 0.080(2) 0.0625(18) 0.009(2) 0.0011(14) 0.002(2)
C13 0.0619(18) 0.076(2) 0.0568(18) 0.0028(18) 0.0082(14) 0.0025(18)
C14 0.057(2) 0.066(2) 0.080(3) -0.0016(17) 0.0078(19) 0.000(2)
C15 0.091(3) 0.089(3) 0.146(4) 0.037(2) 0.018(2) -0.006(3)
C16 0.076(2) 0.069(2) 0.073(2) 0.0084(18) 0.0089(18) 0.0011(19)
C17 0.060(2) 0.064(2) 0.069(2) 0.0048(17) 0.0073(17) 0.0016(18)
C18 0.073(3) 0.092(3) 0.102(3) 0.003(2) 0.008(2) 0.000(2)
C19 0.072(3) 0.116(4) 0.158(5) -0.002(3) 0.026(3) 0.001(4)
C20 0.115(4) 0.107(4) 0.139(5) 0.001(3) 0.060(3) 0.007(3)
C21 0.121(4) 0.127(4) 0.086(3) 0.011(3) 0.027(3) 0.014(3)
C22 0.074(2) 0.101(3) 0.079(3) 0.010(2) 0.010(2) 0.004(2)

loop_
_atom_type_symbol
_atom_type_description
_atom_type_scat_dispersion_real
_atom_type_scat_dispersion_imag
_atom_type_scat_source
C C 0.0033 0.0016 'International Tables Vol C Tables 4.2.6.8 and 6.1.1.4'
H H 0.0000 0.0000 'International Tables Vol C Tables 4.2.6.8 and 6.1.1.4'
N N 0.0061 0.0033 'International Tables Vol C Tables 4.2.6.8 and 6.1.1.4'
O O 0.0106 0.0060 'International Tables Vol C Tables 4.2.6.8 and 6.1.1.4'

loop_
_geom_angle_atom_site_label_1
_geom_angle_atom_site_label_2
_geom_angle_atom_site_label_3
_geom_angle_site_symmetry_1
_geom_angle_site_symmetry_3
_geom_angle
_geom_angle_publ_flag
C14 O3 C15 . . 116.0(3) ?
C7 N1 N2 . . 111.3(2) ?
C7 N1 C6 . . 130.4(2) ?
N2 N1 C6 . . 118.2(2) ?
C9 N2 N1 . . 105.9(2) ?
C11 N3 C13 . . 127.7(2) ?
C11 N3 H3 . . 116.1 ?
C13 N3 H3 . . 116.1 ?
C6 C1 C2 . . 119.5(3) ?
C6 C1 H1 . . 120.2 ?
C2 C1 H1 . . 120.2 ?
C3 C2 C1 . . 120.7(3) ?
C3 C2 H2 . . 119.7 ?
C1 C2 H2 . . 119.7 ?
C2 C3 C4 . . 119.6(3) ?
C2 C3 H3A . . 120.2 ?
C4 C3 H3A . . 120.2 ?
C3 C4 C5 . . 120.4(3) ?
C3 C4 H4 . . 119.8 ?
C5 C4 H4 . . 119.8 ?
C6 C5 C4 . . 119.7(3) ?
C6 C5 H5 . . 120.2 ?
C4 C5 H5 . . 120.2 ?
C1 C6 C5 . . 120.1(3) ?
C1 C6 N1 . . 119.3(3) ?
C5 C6 N1 . . 120.6(3) ?
O1 C7 N1 . . 125.1(2) ?
O1 C7 C8 . . 129.4(2) ?
N1 C7 C8 . . 105.5(2) ?
C11 C8 C7 . . 122.3(2) ?
C11 C8 C9 . . 132.8(2) ?
C7 C8 C9 . . 104.9(2) ?
N2 C9 C8 . . 112.4(2) ?
N2 C9 C10 . . 117.6(2) ?
C8 C9 C10 . . 130.0(2) ?
C9 C10 H10A . . 109.5 ?
C9 C10 H10B . . 109.5 ?
H10A C10 H10B . . 109.5 ?
C9 C10 H10C . . 109.5 ?
H10A C10 H10C . . 109.5 ?
H10B C10 H10C . . 109.5 ?
N3 C11 C8 . . 118.6(2) ?
N3 C11 C12 . . 118.4(2) ?
C8 C11 C12 . . 122.9(2) ?
C11 C12 H12A . . 109.5 ?
C11 C12 H12B . . 109.5 ?
H12A C12 H12B . . 109.5 ?
C11 C12 H12C . . 109.5 ?
H12A C12 H12C . . 109.5 ?
H12B C12 H12C . . 109.5 ?
N3 C13 C14 . . 108.1(3) ?
N3 C13 C16 . . 110.4(3) ?
C14 C13 C16 . . 109.4(2) ?
N3 C13 H13 . . 109.7 ?
C14 C13 H13 . . 109.7 ?
C16 C13 H13 . . 109.7 ?
O2 C14 O3 . . 125.2(3) ?
O2 C14 C13 . . 124.0(3) ?
O3 C14 C13 . . 110.7(3) ?
O3 C15 H15A . . 109.5 ?
O3 C15 H15B . . 109.5 ?
H15A C15 H15B . . 109.5 ?
O3 C15 H15C . . 109.5 ?
H15A C15 H15C . . 109.5 ?
H15B C15 H15C . . 109.5 ?
C17 C16 C13 . . 113.2(3) ?
C17 C16 H16A . . 108.9 ?
C13 C16 H16A . . 108.9 ?
C17 C16 H16B . . 108.9 ?
C13 C16 H16B . . 108.9 ?
H16A C16 H16B . . 107.7 ?
C22 C17 C18 . . 117.3(3) ?
C22 C17 C16 . . 120.6(3) ?
C18 C17 C16 . . 122.1(3) ?
C17 C18 C19 . . 121.8(4) ?
C17 C18 H18 . . 119.1 ?
C19 C18 H18 . . 119.1 ?
C20 C19 C18 . . 119.3(4) ?
C20 C19 H19 . . 120.3 ?
C18 C19 H19 . . 120.3 ?
C21 C20 C19 . . 120.5(4) ?
C21 C20 H20 . . 119.8 ?
C19 C20 H20 . . 119.8 ?
C20 C21 C22 . . 119.6(4) ?
C20 C21 H21 . . 120.2 ?
C22 C21 H21 . . 120.2 ?
C17 C22 C21 . . 121.6(3) ?
C17 C22 H22 . . 119.2 ?
C21 C22 H22 . . 119.2 ?

loop_
_geom_bond_atom_site_label_1
_geom_bond_atom_site_label_2
_geom_bond_site_symmetry_2
_geom_bond_distance
_geom_bond_publ_flag
O1 C7 . 1.251(3) ?
O2 C14 . 1.197(4) ?
O3 C14 . 1.322(4) ?
O3 C15 . 1.462(4) ?
N1 C7 . 1.378(3) ?
N1 N2 . 1.407(3) ?
N1 C6 . 1.418(3) ?
N2 C9 . 1.304(3) ?
N3 C11 . 1.325(3) ?
N3 C13 . 1.454(3) ?
N3 H3 . 0.8600 ?
C1 C6 . 1.372(4) ?
C1 C2 . 1.382(4) ?
C1 H1 . 0.9300 ?
C2 C3 . 1.362(5) ?
C2 H2 . 0.9300 ?
C3 C4 . 1.374(5) ?
C3 H3A . 0.9300 ?
C4 C5 . 1.376(4) ?
C4 H4 . 0.9300 ?
C5 C6 . 1.376(4) ?
C5 H5 . 0.9300 ?
C7 C8 . 1.427(3) ?
C8 C11 . 1.388(3) ?
C8 C9 . 1.431(3) ?
C9 C10 . 1.506(3) ?
C10 H10A . 0.9600 ?
C10 H10B . 0.9600 ?
C10 H10C . 0.9600 ?
C11 C12 . 1.495(3) ?
C12 H12A . 0.9600 ?
C12 H12B . 0.9600 ?
C12 H12C . 0.9600 ?
C13 C14 . 1.512(4) ?
C13 C16 . 1.535(4) ?
C13 H13 . 0.9800 ?
C15 H15A . 0.9600 ?
C15 H15B . 0.9600 ?
C15 H15C . 0.9600 ?
C16 C17 . 1.499(4) ?
C16 H16A . 0.9700 ?
C16 H16B . 0.9700 ?
C17 C22 . 1.365(4) ?
C17 C18 . 1.371(4) ?
C18 C19 . 1.382(5) ?
C18 H18 . 0.9300 ?
C19 C20 . 1.361(5) ?
C19 H19 . 0.9300 ?
C20 C21 . 1.349(5) ?
C20 H20 . 0.9300 ?
C21 C22 . 1.390(5) ?
C21 H21 . 0.9300 ?
C22 H22 . 0.9300 ?

loop_
_geom_hbond_atom_site_label_D
_geom_hbond_atom_site_label_H
_geom_hbond_atom_site_label_A
_geom_hbond_site_symmetry_A
_geom_hbond_distance_DH
_geom_hbond_distance_HA
_geom_hbond_distance_DA
_geom_hbond_angle_DHA
N3 H3 O1 . 0.86 1.98 2.695(3) 140.5

loop_
_geom_torsion_atom_site_label_1
_geom_torsion_atom_site_label_2
_geom_torsion_atom_site_label_3
_geom_torsion_atom_site_label_4
_geom_torsion_site_symmetry_1
_geom_torsion_site_symmetry_2
_geom_torsion_site_symmetry_3
_geom_torsion_site_symmetry_4
_geom_torsion
_geom_torsion_publ_flag
C7 N1 N2 C9 . . . . -1.6(4) ?
C6 N1 N2 C9 . . . . -178.8(3) ?
C6 C1 C2 C3 . . . . 0.4(7) ?
C1 C2 C3 C4 . . . . 0.3(9) ?
C2 C3 C4 C5 . . . . -0.8(9) ?
C3 C4 C5 C6 . . . . 0.6(8) ?
C2 C1 C6 C5 . . . . -0.6(6) ?
C2 C1 C6 N1 . . . . 178.2(4) ?
C4 C5 C6 C1 . . . . 0.1(7) ?
C4 C5 C6 N1 . . . . -178.7(4) ?
C7 N1 C6 C1 . . . . 179.9(4) ?
N2 N1 C6 C1 . . . . -3.4(5) ?
C7 N1 C6 C5 . . . . -1.2(6) ?
N2 N1 C6 C5 . . . . 175.4(3) ?
N2 N1 C7 O1 . . . . -178.4(3) ?
C6 N1 C7 O1 . . . . -1.7(6) ?
N2 N1 C7 C8 . . . . 1.8(4) ?
C6 N1 C7 C8 . . . . 178.6(3) ?
O1 C7 C8 C11 . . . . -1.9(6) ?
N1 C7 C8 C11 . . . . 177.8(3) ?
O1 C7 C8 C9 . . . . 179.0(4) ?
N1 C7 C8 C9 . . . . -1.3(4) ?
N1 N2 C9 C8 . . . . 0.7(4) ?
N1 N2 C9 C10 . . . . 178.6(3) ?
C11 C8 C9 N2 . . . . -178.6(4) ?
C7 C8 C9 N2 . . . . 0.4(4) ?
C11 C8 C9 C10 . . . . 3.8(7) ?
C7 C8 C9 C10 . . . . -177.3(4) ?
C13 N3 C11 C8 . . . . 179.6(3) ?
C13 N3 C11 C12 . . . . 0.2(5) ?
C7 C8 C11 N3 . . . . 4.4(5) ?
C9 C8 C11 N3 . . . . -176.7(3) ?
C7 C8 C11 C12 . . . . -176.1(3) ?
C9 C8 C11 C12 . . . . 2.7(6) ?
C11 N3 C13 C14 . . . . -143.2(3) ?
C11 N3 C13 C16 . . . . 97.2(4) ?
C15 O3 C14 O2 . . . . -5.2(5) ?
C15 O3 C14 C13 . . . . 171.1(3) ?
N3 C13 C14 O2 . . . . -39.0(4) ?
C16 C13 C14 O2 . . . . 81.2(4) ?
N3 C13 C14 O3 . . . . 144.8(3) ?
C16 C13 C14 O3 . . . . -95.1(3) ?
N3 C13 C16 C17 . . . . -173.2(3) ?
C14 C13 C16 C17 . . . . 68.1(4) ?
C13 C16 C17 C22 . . . . 82.0(4) ?
C13 C16 C17 C18 . . . . -97.8(4) ?
C22 C17 C18 C19 . . . . 0.6(5) ?
C16 C17 C18 C19 . . . . -179.6(4) ?
C17 C18 C19 C20 . . . . 0.0(7) ?
C18 C19 C20 C21 . . . . -0.1(7) ?
C19 C20 C21 C22 . . . . -0.4(7) ?
C18 C17 C22 C21 . . . . -1.1(6) ?
C16 C17 C22 C21 . . . . 179.1(4) ?
C20 C21 C22 C17 . . . . 1.0(7) ?

loop_
_cod_related_entry_id
_cod_related_entry_database
_cod_related_entry_code
1 ChemSpider 30656092
